data_2241996
loop_
_publ_author_name
'Kamata, Sho'
'Sato, Sota'
'Wu, Jishan'
'Isobe, Hiroyuki'

_publ_section_title
;
 Crystal structure of
 7,15-bis(4-<i>tert</i>-butylphenyl)-1,9-dimethylheptazethrene
;
_journal_coeditor_code IS5468
_journal_issue 2
_journal_name_full 'Acta Crystallographica Section E'
_journal_page_first 99
_journal_page_last 102
_journal_paper_doi 10.1107/S2056989016020247
_journal_volume 73
_journal_year 2017
_chemical_formula_iupac 'C50 H44'
_chemical_formula_moiety 'C50 H44'
_chemical_formula_sum 'C50 H44'
_chemical_formula_weight 644.90
_chemical_name_systematic
;
7,15-Bis(4-<i>tert</i>-butylphenyl)-1,9-dimethylheptazethrene
;
_space_group_crystal_system triclinic
_space_group_IT_number 2
_space_group_name_Hall '-P 1'
_space_group_name_H-M_alt 'P -1'
_symmetry_space_group_name_Hall '-P 1'
_symmetry_space_group_name_H-M 'P -1'
_atom_sites_solution_hydrogens geom
_atom_sites_solution_primary direct
_atom_sites_solution_secondary difmap
_cell_angle_alpha 105.874(2)
_cell_angle_beta 95.080(2)
_cell_angle_gamma 115.249(3)
_cell_formula_units_Z 1
_cell_length_a 8.7644(2)
_cell_length_b 9.2002(3)
_cell_length_c 13.1212(3)
_cell_measurement_reflns_used 15939
_cell_measurement_temperature 93
_cell_measurement_theta_max 68.17
_cell_measurement_theta_min 3.58
_cell_volume 894.47(5)
_computing_cell_refinement
;
CrysAlis PRO (Rigaku Oxford Diffraction, 2015)
;
_computing_data_collection
;
CrysAlis PRO (Rigaku Oxford Diffraction, 2015)
;
_computing_data_reduction
;
CrysAlis PRO (Rigaku Oxford Diffraction, 2015)
;
_computing_molecular_graphics
;
CrystalStructure (Rigaku, 2016) and Mercury (Macrae <i>et al.</i>,
2008)
;
_computing_publication_material
;
CrystalStructure (Rigaku, 2016),
<i>OLEX2</i> (Dolomanov <i>et al.</i>,  2009) and
publCIF (Westrip, 2010)
;
_computing_structure_refinement
;
SHELXL2016  (Sheldrick, 2015<i>b</i>)
;
_computing_structure_solution
;
<i>SHELXT</i> (Sheldrick, 2015<i>a</i>)
;
_diffrn_ambient_temperature 93
_diffrn_detector_area_resol_mean 5.811
_diffrn_measured_fraction_theta_full 0.992
_diffrn_measured_fraction_theta_max 0.991
_diffrn_measurement_device_type 'Rigaku XtaLAB P200'
_diffrn_measurement_method \w
_diffrn_radiation_type 'Cu K\a'
_diffrn_radiation_wavelength 1.54187
_diffrn_reflns_av_R_equivalents 0.0259
_diffrn_reflns_limit_h_max 10
_diffrn_reflns_limit_h_min -10
_diffrn_reflns_limit_k_max 10
_diffrn_reflns_limit_k_min -9
_diffrn_reflns_limit_l_max 15
_diffrn_reflns_limit_l_min -15
_diffrn_reflns_number 22866
_diffrn_reflns_theta_full 67.687
_diffrn_reflns_theta_max 68.249
_diffrn_reflns_theta_min 3.604
_diffrn_standards_number 0
_exptl_absorpt_coefficient_mu 0.506
_exptl_absorpt_correction_T_max 0.985
_exptl_absorpt_correction_T_min 0.878
_exptl_absorpt_correction_type multi-scan
_exptl_absorpt_process_details
;
(CrysAlis PRO; Rigaku Oxford Diffraction, 2015)
;
_exptl_crystal_colour purple
_exptl_crystal_density_diffrn 1.197
_exptl_crystal_density_method 'not measured'
_exptl_crystal_description block
_exptl_crystal_F_000 344.00
_exptl_crystal_size_max 0.150
_exptl_crystal_size_mid 0.080
_exptl_crystal_size_min 0.030
_refine_diff_density_max 0.37
_refine_diff_density_min -0.23
_refine_ls_extinction_method none
_refine_ls_goodness_of_fit_ref 1.079
_refine_ls_hydrogen_treatment constr
_refine_ls_number_parameters 230
_refine_ls_number_reflns 3256
_refine_ls_number_restraints 0
_refine_ls_R_factor_all 0.0471
_refine_ls_R_factor_gt 0.0440
_refine_ls_shift/su_max 0.000
_refine_ls_structure_factor_coef Fsqd
_refine_ls_weighting_details 'w = 1/[\s^2^(Fo^2^)+(0.0807P)^2^+0.1872P] where P=(Fo^2^+2Fc^2^)/3'
_refine_ls_weighting_scheme calc
_refine_ls_wR_factor_gt 0.1284
_refine_ls_wR_factor_ref 0.1311
_reflns_number_gt 2930
_reflns_number_total 3256
_reflns_threshold_expression F^2^>2.0\s(F^2^)
_cod_data_source_file is5468sup1.cif
_cod_data_source_block I
_cod_database_code 2241996

loop_
_space_group_symop_id
_space_group_symop_operation_xyz
1 +X,+Y,+Z
2 -X,-Y,-Z

loop_
_atom_site_type_symbol
_atom_site_label
_atom_site_fract_x
_atom_site_fract_y
_atom_site_fract_z
_atom_site_U_iso_or_equiv
_atom_site_adp_type
_atom_site_calc_flag
_atom_site_occupancy
C C1 0.77143(15) 0.27792(16) 0.37967(10) 0.0282(3) Uani d 1
C C2 0.82438(16) 0.19027(16) 0.29671(11) 0.0304(3) Uani d 1
H H2 0.901044 0.149216 0.316696 0.036 Uiso calc 1
C C3 0.77086(16) 0.16138(16) 0.18882(11) 0.0294(3) Uani d 1
H H3 0.802444 0.093561 0.135216 0.035 Uiso calc 1
C C3A 0.66842(15) 0.23267(15) 0.15725(10) 0.0270(3) Uani d 1
C C3A1 0.61706(14) 0.32728(14) 0.23942(10) 0.0247(3) Uani d 1
C C4 0.61937(16) 0.21352(16) 0.04656(10) 0.0299(3) Uani d 1
H H4 0.651358 0.147501 -0.007973 0.036 Uiso calc 1
C C5 0.52627(16) 0.28945(16) 0.01768(10) 0.0308(3) Uani d 1
H H5 0.492798 0.274895 -0.056770 0.037 Uiso calc 1
C C6 0.48038(16) 0.38832(16) 0.09751(10) 0.0284(3) Uani d 1
H H6 0.418515 0.442753 0.076400 0.034 Uiso calc 1
C C6A 0.52289(15) 0.40922(15) 0.20719(10) 0.0254(3) Uani d 1
C C7 0.47383(15) 0.51085(15) 0.28851(10) 0.0253(3) Uani d 1
C C7A 0.49880(15) 0.51364(15) 0.39461(10) 0.0255(3) Uani d 1
C C8 0.42937(15) 0.59605(15) 0.47208(10) 0.0261(3) Uani d 1
H H8 0.386896 0.666232 0.452300 0.031 Uiso calc 1
C C8A 0.57990(15) 0.41936(15) 0.42770(10) 0.0249(3) Uani d 1
C C8B 0.65887(15) 0.34037(15) 0.35078(10) 0.0255(3) Uani d 1
C C1M 0.84692(17) 0.29973(19) 0.49464(11) 0.0359(3) Uani d 1
H H1M1 0.953456 0.288760 0.496403 0.054 Uiso calc 1
H H1M2 0.762462 0.211359 0.517639 0.054 Uiso calc 1
H H1M3 0.873653 0.413186 0.544212 0.054 Uiso calc 1
C C1P 0.37768(15) 0.59823(15) 0.25632(9) 0.0257(3) Uani d 1
C C2P 0.45677(15) 0.77354(16) 0.27639(10) 0.0275(3) Uani d 1
H H2P 0.578450 0.840095 0.305958 0.033 Uiso calc 1
C C3P 0.36053(16) 0.85288(16) 0.25386(10) 0.0278(3) Uani d 1
H H3P 0.418003 0.972795 0.268045 0.033 Uiso calc 1
C C4P 0.18176(15) 0.76070(15) 0.21096(10) 0.0273(3) Uani d 1
C C5P 0.10460(16) 0.58447(16) 0.18943(11) 0.0329(3) Uani d 1
H H5P -0.016815 0.517320 0.158986 0.039 Uiso calc 1
C C6P 0.19987(16) 0.50500(16) 0.21115(11) 0.0317(3) Uani d 1
H H6P 0.142991 0.384575 0.194958 0.038 Uiso calc 1
C C1T 0.06794(16) 0.84316(17) 0.19069(11) 0.0333(3) Uani d 1
C C2T -0.05461(19) 0.8203(2) 0.26853(15) 0.0468(4) Uani d 1
H H2T1 -0.118334 0.698859 0.259859 0.070 Uiso calc 1
H H2T2 -0.137001 0.861074 0.251474 0.070 Uiso calc 1
H H2T3 0.013342 0.886463 0.343903 0.070 Uiso calc 1
C C3T 0.17399(17) 1.03289(17) 0.20891(13) 0.0401(3) Uani d 1
H H3T1 0.096047 1.078314 0.191671 0.060 Uiso calc 1
H H3T2 0.255721 1.048167 0.161518 0.060 Uiso calc 1
H H3T3 0.238494 1.094359 0.285279 0.060 Uiso calc 1
C C4T -0.04149(19) 0.7524(2) 0.07259(13) 0.0465(4) Uani d 1
H H4T1 -0.118581 0.631892 0.061158 0.070 Uiso calc 1
H H4T2 0.035486 0.759603 0.022257 0.070 Uiso calc 1
H H4T3 -0.111104 0.807899 0.059085 0.070 Uiso calc 1

loop_
_atom_site_aniso_label
_atom_site_aniso_U_11
_atom_site_aniso_U_22
_atom_site_aniso_U_33
_atom_site_aniso_U_12
_atom_site_aniso_U_13
_atom_site_aniso_U_23
C1 0.0275(6) 0.0267(6) 0.0350(6) 0.0137(5) 0.0094(5) 0.0150(5)
C2 0.0297(6) 0.0289(6) 0.0402(7) 0.0168(5) 0.0122(5) 0.0169(5)
C3 0.0297(6) 0.0253(6) 0.0382(7) 0.0147(5) 0.0143(5) 0.0130(5)
C3A 0.0256(6) 0.0229(6) 0.0331(6) 0.0092(5) 0.0105(5) 0.0129(5)
C3A1 0.0226(5) 0.0204(6) 0.0323(6) 0.0087(5) 0.0088(5) 0.0124(5)
C4 0.0327(6) 0.0255(6) 0.0324(6) 0.0129(5) 0.0126(5) 0.0112(5)
C5 0.0357(7) 0.0287(7) 0.0286(6) 0.0132(5) 0.0095(5) 0.0131(5)
C6 0.0306(6) 0.0263(6) 0.0319(6) 0.0130(5) 0.0088(5) 0.0153(5)
C6A 0.0239(6) 0.0221(6) 0.0312(6) 0.0088(5) 0.0082(5) 0.0132(5)
C7 0.0248(6) 0.0223(6) 0.0309(6) 0.0106(5) 0.0074(5) 0.0128(5)
C7A 0.0256(6) 0.0229(6) 0.0307(6) 0.0114(5) 0.0077(5) 0.0131(5)
C8 0.0272(6) 0.0247(6) 0.0320(6) 0.0145(5) 0.0078(5) 0.0137(5)
C8A 0.0247(6) 0.0224(6) 0.0290(6) 0.0112(5) 0.0058(4) 0.0110(5)
C8B 0.0239(6) 0.0218(6) 0.0315(6) 0.0093(5) 0.0078(5) 0.0124(5)
C1M 0.0378(7) 0.0472(8) 0.0390(7) 0.0293(6) 0.0127(6) 0.0218(6)
C1P 0.0294(6) 0.0279(6) 0.0255(6) 0.0152(5) 0.0097(5) 0.0137(5)
C2P 0.0245(6) 0.0276(6) 0.0327(6) 0.0117(5) 0.0083(5) 0.0144(5)
C3P 0.0283(6) 0.0237(6) 0.0351(6) 0.0123(5) 0.0098(5) 0.0144(5)
C4P 0.0277(6) 0.0269(6) 0.0315(6) 0.0142(5) 0.0091(5) 0.0135(5)
C5P 0.0256(6) 0.0279(7) 0.0434(7) 0.0104(5) 0.0041(5) 0.0146(6)
C6P 0.0311(6) 0.0229(6) 0.0409(7) 0.0114(5) 0.0055(5) 0.0139(5)
C1T 0.0261(6) 0.0300(7) 0.0477(7) 0.0144(5) 0.0088(5) 0.0171(6)
C2T 0.0397(8) 0.0401(8) 0.0768(11) 0.0247(7) 0.0285(7) 0.0292(8)
C3T 0.0315(7) 0.0308(7) 0.0654(9) 0.0172(6) 0.0110(6) 0.0232(7)
C4T 0.0373(7) 0.0427(8) 0.0607(9) 0.0206(7) -0.0017(7) 0.0205(7)

loop_
_atom_type_symbol
_atom_type_description
_atom_type_scat_dispersion_real
_atom_type_scat_dispersion_imag
_atom_type_scat_source
H H 0.0000 0.0000
;
International Tables for Crystallography
(Vol. C, Table 6.1.1.4)
;
C C 0.0181 0.0091
;
International Tables for Crystallography
(Vol. C, Tables 4.2.6.8 and 6.1.1.4)
;

loop_
_geom_angle_atom_site_label_1
_geom_angle_atom_site_label_2
_geom_angle_atom_site_label_3
_geom_angle_site_symmetry_1
_geom_angle
C2 C1 C8B . 118.76(11)
C2 C1 C1M . 115.40(11)
C8B C1 C1M . 125.82(11)
C3 C2 C1 . 123.15(12)
C3 C2 H2 . 118.4
C1 C2 H2 . 118.4
C2 C3 C3A . 119.76(12)
C2 C3 H3 . 120.1
C3A C3 H3 . 120.1
C3 C3A C4 . 121.12(11)
C3 C3A C3A1 . 118.58(11)
C4 C3A C3A1 . 120.30(11)
C3A C3A1 C8B . 120.68(11)
C3A C3A1 C6A . 118.01(11)
C8B C3A1 C6A . 121.30(11)
C5 C4 C3A . 120.49(11)
C5 C4 H4 . 119.8
C3A C4 H4 . 119.8
C4 C5 C6 . 120.12(11)
C4 C5 H5 . 119.9
C6 C5 H5 . 119.9
C6A C6 C5 . 121.78(12)
C6A C6 H6 . 119.1
C5 C6 H6 . 119.1
C6 C6A C3A1 . 119.22(11)
C6 C6A C7 . 121.14(11)
C3A1 C6A C7 . 119.64(11)
C7A C7 C6A . 120.21(11)
C7A C7 C1P . 119.24(11)
C6A C7 C1P . 120.20(10)
C7 C7A C8 . 120.18(11)
C7 C7A C8A . 121.18(11)
C8 C7A C8A . 118.35(11)
C8A C8 C7A 2_666 124.58(11)
C8A C8 H8 2_666 117.7
C7A C8 H8 . 117.7
C8 C8A C7A 2_666 116.82(11)
C8 C8A C8B 2_666 124.06(11)
C7A C8A C8B . 119.05(11)
C1 C8B C3A1 . 118.48(11)
C1 C8B C8A . 124.42(11)
C3A1 C8B C8A . 117.10(11)
C1 C1M H1M1 . 109.5
C1 C1M H1M2 . 109.5
H1M1 C1M H1M2 . 109.5
C1 C1M H1M3 . 109.5
H1M1 C1M H1M3 . 109.5
H1M2 C1M H1M3 . 109.5
C2P C1P C6P . 117.68(11)
C2P C1P C7 . 122.52(11)
C6P C1P C7 . 119.66(11)
C3P C2P C1P . 121.00(11)
C3P C2P H2P . 119.5
C1P C2P H2P . 119.5
C2P C3P C4P . 121.54(11)
C2P C3P H3P . 119.2
C4P C3P H3P . 119.2
C3P C4P C5P . 116.84(11)
C3P C4P C1T . 123.67(11)
C5P C4P C1T . 119.45(11)
C6P C5P C4P . 121.80(11)
C6P C5P H5P . 119.1
C4P C5P H5P . 119.1
C5P C6P C1P . 121.12(12)
C5P C6P H6P . 119.4
C1P C6P H6P . 119.4
C3T C1T C4P . 112.58(10)
C3T C1T C2T . 109.31(12)
C4P C1T C2T . 108.22(11)
C3T C1T C4T . 108.22(11)
C4P C1T C4T . 109.63(11)
C2T C1T C4T . 108.82(12)
C1T C2T H2T1 . 109.5
C1T C2T H2T2 . 109.5
H2T1 C2T H2T2 . 109.5
C1T C2T H2T3 . 109.5
H2T1 C2T H2T3 . 109.5
H2T2 C2T H2T3 . 109.5
C1T C3T H3T1 . 109.5
C1T C3T H3T2 . 109.5
H3T1 C3T H3T2 . 109.5
C1T C3T H3T3 . 109.5
H3T1 C3T H3T3 . 109.5
H3T2 C3T H3T3 . 109.5
C1T C4T H4T1 . 109.5
C1T C4T H4T2 . 109.5
H4T1 C4T H4T2 . 109.5
C1T C4T H4T3 . 109.5
H4T1 C4T H4T3 . 109.5
H4T2 C4T H4T3 . 109.5

loop_
_geom_bond_atom_site_label_1
_geom_bond_atom_site_label_2
_geom_bond_site_symmetry_2
_geom_bond_distance
C1 C2 . 1.4068(18)
C1 C8B . 1.4084(17)
C1 C1M . 1.5159(17)
C2 C3 . 1.3655(18)
C2 H2 . 0.9500
C3 C3A . 1.4117(17)
C3 H3 . 0.9500
C3A C4 . 1.4178(17)
C3A C3A1 . 1.4247(17)
C3A1 C8B . 1.4335(17)
C3A1 C6A . 1.4394(17)
C4 C5 . 1.3689(18)
C4 H4 . 0.9500
C5 C6 . 1.3970(18)
C5 H5 . 0.9500
C6 C6A . 1.3926(17)
C6 H6 . 0.9500
C6A C7 . 1.4409(17)
C7 C7A . 1.3813(17)
C7 C1P . 1.4952(16)
C7A C8 . 1.4353(17)
C7A C8A . 1.4572(16)
C8 C8A 2_666 1.3664(17)
C8 H8 . 0.9500
C8A C8B . 1.4756(17)
C1M H1M1 . 0.9800
C1M H1M2 . 0.9800
C1M H1M3 . 0.9800
C1P C2P . 1.3902(17)
C1P C6P . 1.3905(17)
C2P C3P . 1.3896(17)
C2P H2P . 0.9500
C3P C4P . 1.3928(17)
C3P H3P . 0.9500
C4P C5P . 1.3950(17)
C4P C1T . 1.5331(17)
C5P C6P . 1.3804(17)
C5P H5P . 0.9500
C6P H6P . 0.9500
C1T C3T . 1.5220(18)
C1T C2T . 1.5361(19)
C1T C4T . 1.538(2)
C2T H2T1 . 0.9800
C2T H2T2 . 0.9800
C2T H2T3 . 0.9800
C3T H3T1 . 0.9800
C3T H3T2 . 0.9800
C3T H3T3 . 0.9800
C4T H4T1 . 0.9800
C4T H4T2 . 0.9800
C4T H4T3 . 0.9800

loop_
_geom_hbond_atom_site_label_D
_geom_hbond_atom_site_label_H
_geom_hbond_atom_site_label_A
_geom_hbond_site_symmetry_A
_geom_hbond_distance_DH
_geom_hbond_distance_HA
_geom_hbond_distance_DA
_geom_hbond_angle_DHA
C3P H3P Cg1 1_565 0.95 2.80 3.6278(15) 147
C3T H3T2 Cg2 1_565 0.98 2.97 3.7929(17) 143

loop_
_geom_torsion_atom_site_label_1
_geom_torsion_atom_site_label_2
_geom_torsion_atom_site_label_3
_geom_torsion_atom_site_label_4
_geom_torsion_site_symmetry_1
_geom_torsion_site_symmetry_4
_geom_torsion
C8B C1 C2 C3 . . -0.49(19)
C1M C1 C2 C3 . . -179.09(12)
C1 C2 C3 C3A . . 5.13(19)
C2 C3 C3A C4 . . 176.25(11)
C2 C3 C3A C3A1 . . -2.76(17)
C3 C3A C3A1 C8B . . -4.01(17)
C4 C3A C3A1 C8B . . 176.97(10)
C3 C3A C3A1 C6A . . 175.79(10)
C4 C3A C3A1 C6A . . -3.22(17)
C3 C3A C4 C5 . . -177.21(11)
C3A1 C3A C4 C5 . . 1.78(18)
C3A C4 C5 C6 . . 0.71(18)
C4 C5 C6 C6A . . -1.71(19)
C5 C6 C6A C3A1 . . 0.18(18)
C5 C6 C6A C7 . . -179.66(11)
C3A C3A1 C6A C6 . . 2.25(16)
C8B C3A1 C6A C6 . . -177.94(10)
C3A C3A1 C6A C7 . . -177.91(10)
C8B C3A1 C6A C7 . . 1.89(17)
C6 C6A C7 C7A . . 172.31(11)
C3A1 C6A C7 C7A . . -7.52(17)
C6 C6A C7 C1P . . -0.83(17)
C3A1 C6A C7 C1P . . 179.33(10)
C6A C7 C7A C8 . . -171.72(10)
C1P C7 C7A C8 . . 1.50(17)
C6A C7 C7A C8A . . 2.04(17)
C1P C7 C7A C8A . . 175.25(10)
C7 C7A C8 C8A . 2_666 168.00(12)
C8A C7A C8 C8A . 2_666 -5.93(19)
C7 C7A C8A C8 . 2_666 -168.40(12)
C8 C7A C8A C8 . 2_666 5.47(18)
C7 C7A C8A C8B . . 8.83(17)
C8 C7A C8A C8B . . -177.30(10)
C2 C1 C8B C3A1 . . -6.23(17)
C1M C1 C8B C3A1 . . 172.20(11)
C2 C1 C8B C8A . . 173.80(11)
C1M C1 C8B C8A . . -7.76(19)
C3A C3A1 C8B C1 . . 8.50(17)
C6A C3A1 C8B C1 . . -171.30(10)
C3A C3A1 C8B C8A . . -171.53(10)
C6A C3A1 C8B C8A . . 8.67(16)
C8 C8A C8B C1 2_666 . -16.91(19)
C7A C8A C8B C1 . . 166.07(11)
C8 C8A C8B C3A1 2_666 . 163.12(11)
C7A C8A C8B C3A1 . . -13.90(16)
C7A C7 C1P C2P . . 81.89(15)
C6A C7 C1P C2P . . -104.89(14)
C7A C7 C1P C6P . . -93.64(14)
C6A C7 C1P C6P . . 79.58(14)
C6P C1P C2P C3P . . 1.16(17)
C7 C1P C2P C3P . . -174.46(10)
C1P C2P C3P C4P . . 0.31(18)
C2P C3P C4P C5P . . -1.40(18)
C2P C3P C4P C1T . . 176.39(11)
C3P C4P C5P C6P . . 1.05(19)
C1T C4P C5P C6P . . -176.83(12)
C4P C5P C6P C1P . . 0.4(2)
C2P C1P C6P C5P . . -1.51(18)
C7 C1P C6P C5P . . 174.24(11)
C3P C4P C1T C3T . . 7.25(18)
C5P C4P C1T C3T . . -175.02(12)
C3P C4P C1T C2T . . -113.67(14)
C5P C4P C1T C2T . . 64.06(15)
C3P C4P C1T C4T . . 127.77(13)
C5P C4P C1T C4T . . -54.50(15)

_cod_database_fobs_code 2241996
